data_1564261
loop_
_publ_author_name
'Guo, Wengang'
'Wang, Min'
'Han, Zhengyu'
'Huang, Hai'
'Sun, Jianwei'

_publ_section_title
;
 Organocatalytic asymmetric synthesis of \a-amino esters from sulfoxonium
 ylides
;
_journal_name_full 'Chemical Science'
_journal_paper_doi 10.1039/D1SC02439F
_journal_year 2021
_chemical_absolute_configuration ad
_chemical_formula_moiety 'C21 H19 N O3'
_chemical_formula_sum 'C21 H19 N O3'
_chemical_formula_weight 333.37
_chemical_name_systematic 'Phenyl (S)-2-((4-methoxyphenyl)amino)-2-phenylacetate'
_space_group_crystal_system monoclinic
_space_group_IT_number 5
_space_group_name_Hall 'C 2y'
_space_group_name_H-M_alt 'C 1 2 1'
_atom_sites_solution_hydrogens geom
_atom_sites_solution_primary dual
_audit_creation_date 2020-11-20
_audit_creation_method
;
Olex2 1.2
(compiled 2018.05.29 svn.r3508 for OlexSys, GUI svn.r5506)
;
_audit_update_record
;
2021-04-29 deposited with the CCDC.	2021-06-29 downloaded from the CCDC.
;
_cell_angle_alpha 90
_cell_angle_beta 94.888(2)
_cell_angle_gamma 90
_cell_formula_units_Z 4
_cell_length_a 20.2280(4)
_cell_length_b 7.9448(2)
_cell_length_c 10.7105(2)
_cell_measurement_reflns_used 3471
_cell_measurement_temperature 99.93(17)
_cell_measurement_theta_max 72.3690
_cell_measurement_theta_min 4.3790
_cell_volume 1715.00(6)
_computing_cell_refinement 'CrysAlisPro 1.171.40.69a (Rigaku OD, 2020)'
_computing_data_collection 'CrysAlisPro 1.171.40.69a (Rigaku OD, 2020)'
_computing_data_reduction 'CrysAlisPro 1.171.40.69a (Rigaku OD, 2020)'
_computing_molecular_graphics 'Olex2 (Dolomanov et al., 2009)'
_computing_publication_material 'Olex2 (Dolomanov et al., 2009)'
_computing_structure_refinement 'ShelXL (Sheldrick, 2015)'
_computing_structure_solution 'ShelXT (Sheldrick, 2015)'
_diffrn_ambient_environment N~2~
_diffrn_ambient_temperature 99.93(17)
_diffrn_detector 'CCD plate'
_diffrn_detector_area_resol_mean 5.1788
_diffrn_detector_type Atlas
_diffrn_measured_fraction_theta_full 0.995
_diffrn_measured_fraction_theta_max 0.969
_diffrn_measurement_details
;
List of Runs (angles in degrees, time in seconds):

  # Type    Start    End  Width  t~exp~   \w     \q     \k     \f   Frames
#--------------------------------------------------------------------------
  1  \w     80.00 173.00   1.00   10.00    --  104.18  30.00 -90.00   93
  2  \w   -109.00 -15.00   1.00    4.00    --  -40.20 -37.00-120.00   94
  3  \w    -64.00  30.00   1.00    4.00    --  -40.20  37.00  60.00   94
  4  \w    -20.00  73.00   1.00    4.00    --   40.20 -77.00 150.00   93
  5  \w     31.00 102.00   1.00   10.00    --  104.18-111.00 -30.00   71
  6  \w     26.00 109.00   1.00   10.00    --  104.18-111.00-180.00   83
  7  \w    108.00 153.00   1.00   10.00    --  104.18  77.00-180.00   45
  8  \w     34.00 122.00   1.00   10.00    --  104.18 -61.00-180.00   88
  9  \w     20.00 106.00   1.00   10.00    --  104.18 -94.00  30.00   86
 10  \w     47.00 132.00   1.00   10.00    --  104.18 -45.00   0.00   85
 11  \w     76.00 168.00   1.00   10.00    --  104.18  61.00 -30.00   92
;
_diffrn_measurement_device 'kappa diffractometer'
_diffrn_measurement_device_type 'SuperNova, Dual, Cu at home/near, Atlas'
_diffrn_measurement_method '\w scans'
_diffrn_orient_matrix_type 'CrysAlisPro convention (1999,Acta A55,543-557)'
_diffrn_orient_matrix_UB_11 0.0175825000
_diffrn_orient_matrix_UB_12 0.1887513000
_diffrn_orient_matrix_UB_13 0.0073933000
_diffrn_orient_matrix_UB_21 0.0733810000
_diffrn_orient_matrix_UB_22 -0.0449773000
_diffrn_orient_matrix_UB_23 0.0346077000
_diffrn_orient_matrix_UB_31 0.0122647000
_diffrn_orient_matrix_UB_32 -0.0011369000
_diffrn_orient_matrix_UB_33 -0.1398500000
_diffrn_radiation_monochromator mirror
_diffrn_radiation_probe x-ray
_diffrn_radiation_type CuK\a
_diffrn_radiation_wavelength 1.54184
_diffrn_reflns_av_R_equivalents 0.0180
_diffrn_reflns_av_unetI/netI 0.0266
_diffrn_reflns_Laue_measured_fraction_full 0.995
_diffrn_reflns_Laue_measured_fraction_max 0.969
_diffrn_reflns_limit_h_max 24
_diffrn_reflns_limit_h_min -19
_diffrn_reflns_limit_k_max 9
_diffrn_reflns_limit_k_min -9
_diffrn_reflns_limit_l_max 10
_diffrn_reflns_limit_l_min -12
_diffrn_reflns_number 4868
_diffrn_reflns_point_group_measured_fraction_full 0.926
_diffrn_reflns_point_group_measured_fraction_max 0.887
_diffrn_reflns_theta_full 67.684
_diffrn_reflns_theta_max 72.565
_diffrn_reflns_theta_min 4.143
_diffrn_source 'micro-focus sealed X-ray tube'
_diffrn_source_current 0.80
_diffrn_source_power 0.040
_diffrn_source_target Cu
_diffrn_source_type 'SuperNova (Cu) X-ray Source'
_diffrn_source_voltage 50
_exptl_absorpt_coefficient_mu 0.696
_exptl_absorpt_correction_T_max 1.00000
_exptl_absorpt_correction_T_min 0.87004
_exptl_absorpt_correction_type multi-scan
_exptl_absorpt_process_details
;
CrysAlisPro 1.171.40.69a (Rigaku Oxford Diffraction, 2020)
Empirical absorption correction using spherical harmonics,
 implemented in SCALE3 ABSPACK scaling algorithm.
;
_exptl_crystal_colour colourless
_exptl_crystal_colour_primary colourless
_exptl_crystal_density_diffrn 1.291
_exptl_crystal_description block
_exptl_crystal_F_000 704
_exptl_crystal_recrystallization_method 'Re-crystallisation from solvent: diethyl ether'
_exptl_crystal_size_max 0.05
_exptl_crystal_size_mid 0.05
_exptl_crystal_size_min 0.03
_refine_diff_density_max 0.234
_refine_diff_density_min -0.200
_refine_diff_density_rms 0.034
_refine_ls_abs_structure_details
;
 Flack x determined using 1161 quotients [(I+)-(I-)]/[(I+)+(I-)]
 (Parsons, Flack and Wagner, Acta Cryst. B69 (2013) 249-259).
;
_refine_ls_abs_structure_Flack 0.05(10)
_refine_ls_extinction_method none
_refine_ls_goodness_of_fit_ref 1.040
_refine_ls_hydrogen_treatment constr
_refine_ls_matrix_type full
_refine_ls_number_parameters 227
_refine_ls_number_reflns 3026
_refine_ls_number_restraints 1
_refine_ls_restrained_S_all 1.040
_refine_ls_R_factor_all 0.0295
_refine_ls_R_factor_gt 0.0283
_refine_ls_shift/su_max 0.000
_refine_ls_shift/su_mean 0.000
_refine_ls_structure_factor_coef Fsqd
_refine_ls_weighting_details 'w=1/[\s^2^(Fo^2^)+(0.0331P)^2^+0.5582P] where P=(Fo^2^+2Fc^2^)/3'
_refine_ls_weighting_scheme calc
_refine_ls_wR_factor_gt 0.0686
_refine_ls_wR_factor_ref 0.0695
_reflns_Friedel_coverage 0.700
_reflns_Friedel_fraction_full 0.846
_reflns_Friedel_fraction_max 0.791
_reflns_number_gt 2924
_reflns_number_total 3026
_reflns_threshold_expression 'I > 2\s(I)'
_cod_data_source_file d1sc02439f2.cif
_cod_data_source_block wguo5cult
_cod_database_code 1564261
_shelx_shelxl_version_number 2014/7
_shelx_space_group_comment
;
The symmetry employed for this shelxl refinement is uniquely defined
by the following loop, which should always be used as a source of
symmetry information in preference to the above space-group names.
They are only intended as comments.
;
_shelx_estimated_absorpt_t_max 0.979
_shelx_estimated_absorpt_t_min 0.966
_diffrn_oxdiff_digest_frames
;
01b48b6497bb50c5924c95c4e8d1f8f79b00027e33e
;
_reflns_odcompleteness_completeness 99.51
_reflns_odcompleteness_iscentric 1
_reflns_odcompleteness_theta 66.97
_olex2_refinement_description
;
1. Fixed Uiso
 At 1.2 times of:
  All C(H) groups, All N(H) groups
 At 1.5 times of:
  All C(H,H,H) groups
2.a Ternary CH refined with riding coordinates:
 C2(H2)
2.b Aromatic/amide H refined with riding coordinates:
 N1(H1), C4(H4), C5(H5), C6(H6), C7(H7), C8(H8), C12(H12), C13(H13), C14(H14),
 C15(H15), C16(H16), C22(H22), C23(H23), C25(H25), C26(H26)
2.c Idealised Me refined as rotating group:
 C27(H27A,H27B,H27C)
;
_olex2_date_sample_data_collection 2020-10-23
_olex2_submission_special_instructions 'No special instructions were received'
_oxdiff_exptl_absorpt_empirical_details
;
Empirical correction (ABSPACK) includes:
- Absorption correction using spherical harmonics
- Frame scaling
;
_oxdiff_exptl_absorpt_empirical_full_max 1.227
_oxdiff_exptl_absorpt_empirical_full_min 0.877

loop_
_space_group_symop_operation_xyz
'x, y, z'
'-x, y, -z'
'x+1/2, y+1/2, z'
'-x+1/2, y+1/2, -z'

loop_
_atom_site_label
_atom_site_type_symbol
_atom_site_fract_x
_atom_site_fract_y
_atom_site_fract_z
_atom_site_U_iso_or_equiv
_atom_site_adp_type
_atom_site_occupancy
_atom_site_site_symmetry_order
_atom_site_calc_flag
_atom_site_refinement_flags_posn
_atom_site_refinement_flags_adp
_atom_site_refinement_flags_occupancy
_atom_site_disorder_assembly
_atom_site_disorder_group
O1 O 0.45908(7) 0.2350(2) 0.13411(12) 0.0245(3) Uani 1 1 d . . . . .
O2 O 0.46288(6) 0.29942(19) 0.33971(12) 0.0182(3) Uani 1 1 d . . . . .
O3 O 0.86687(6) 0.2188(2) 0.11115(12) 0.0214(3) Uani 1 1 d . . . . .
N1 N 0.59337(7) 0.2506(2) 0.14128(14) 0.0172(3) Uani 1 1 d . . . . .
H1 H 0.5688 0.2057 0.0807 0.021 Uiso 1 1 calc R . . . .
C1 C 0.48921(9) 0.2806(2) 0.22862(17) 0.0155(4) Uani 1 1 d . . . . .
C2 C 0.56272(9) 0.3259(2) 0.24350(17) 0.0147(4) Uani 1 1 d . . . . .
H2 H 0.5820 0.2733 0.3210 0.018 Uiso 1 1 calc R . . . .
C3 C 0.57058(9) 0.5169(3) 0.25859(17) 0.0149(4) Uani 1 1 d . . . . .
C4 C 0.58441(9) 0.6177(3) 0.15782(18) 0.0174(4) Uani 1 1 d . . . . .
H4 H 0.5876 0.5696 0.0794 0.021 Uiso 1 1 calc R . . . .
C5 C 0.59352(9) 0.7905(3) 0.17412(18) 0.0200(4) Uani 1 1 d . . . . .
H5 H 0.6030 0.8575 0.1067 0.024 Uiso 1 1 calc R . . . .
C6 C 0.58843(9) 0.8623(3) 0.29083(19) 0.0208(4) Uani 1 1 d . . . . .
H6 H 0.5946 0.9776 0.3017 0.025 Uiso 1 1 calc R . . . .
C7 C 0.57421(10) 0.7624(3) 0.39149(18) 0.0209(4) Uani 1 1 d . . . . .
H7 H 0.5704 0.8109 0.4696 0.025 Uiso 1 1 calc R . . . .
C8 C 0.56562(10) 0.5903(3) 0.37576(18) 0.0173(4) Uani 1 1 d . . . . .
H8 H 0.5565 0.5235 0.4435 0.021 Uiso 1 1 calc R . . . .
C11 C 0.39427(9) 0.2714(3) 0.34620(17) 0.0168(4) Uani 1 1 d . . . . .
C12 C 0.34697(10) 0.3594(3) 0.27249(19) 0.0204(4) Uani 1 1 d . . . . .
H12 H 0.3592 0.4340 0.2116 0.024 Uiso 1 1 calc R . . . .
C13 C 0.28046(10) 0.3340(3) 0.2913(2) 0.0241(5) Uani 1 1 d . . . . .
H13 H 0.2477 0.3915 0.2422 0.029 Uiso 1 1 calc R . . . .
C14 C 0.26268(10) 0.2233(3) 0.3830(2) 0.0241(5) Uani 1 1 d . . . . .
H14 H 0.2182 0.2074 0.3954 0.029 Uiso 1 1 calc R . . . .
C15 C 0.31128(10) 0.1365(3) 0.45598(19) 0.0235(5) Uani 1 1 d . . . . .
H15 H 0.2994 0.0624 0.5174 0.028 Uiso 1 1 calc R . . . .
C16 C 0.37769(10) 0.1602(3) 0.43729(17) 0.0188(4) Uani 1 1 d . . . . .
H16 H 0.4106 0.1020 0.4856 0.023 Uiso 1 1 calc R . . . .
C21 C 0.66215(9) 0.2487(3) 0.13802(17) 0.0157(4) Uani 1 1 d . . . . .
C22 C 0.68952(9) 0.1740(3) 0.03478(17) 0.0174(4) Uani 1 1 d . . . . .
H22 H 0.6615 0.1290 -0.0302 0.021 Uiso 1 1 calc R . . . .
C23 C 0.75726(10) 0.1667(3) 0.02882(18) 0.0191(4) Uani 1 1 d . . . . .
H23 H 0.7746 0.1171 -0.0400 0.023 Uiso 1 1 calc R . . . .
C24 C 0.80006(9) 0.2332(3) 0.12559(18) 0.0173(4) Uani 1 1 d . . . . .
C25 C 0.77404(9) 0.3055(3) 0.22846(18) 0.0186(4) Uani 1 1 d . . . . .
H25 H 0.8023 0.3489 0.2936 0.022 Uiso 1 1 calc R . . . .
C26 C 0.70522(9) 0.3131(3) 0.23432(18) 0.0177(4) Uani 1 1 d . . . . .
H26 H 0.6881 0.3619 0.3036 0.021 Uiso 1 1 calc R . . . .
C27 C 0.91124(10) 0.2911(3) 0.2066(2) 0.0284(5) Uani 1 1 d . . . . .
H27A H 0.9561 0.2756 0.1858 0.043 Uiso 1 1 calc GR . . . .
H27B H 0.9055 0.2372 0.2851 0.043 Uiso 1 1 calc GR . . . .
H27C H 0.9021 0.4092 0.2131 0.043 Uiso 1 1 calc GR . . . .

loop_
_atom_site_aniso_label
_atom_site_aniso_U_11
_atom_site_aniso_U_22
_atom_site_aniso_U_33
_atom_site_aniso_U_23
_atom_site_aniso_U_13
_atom_site_aniso_U_12
O1 0.0161(6) 0.0409(10) 0.0165(7) -0.0051(6) 0.0017(5) -0.0052(6)
O2 0.0139(6) 0.0257(8) 0.0154(6) -0.0018(6) 0.0032(5) -0.0027(5)
O3 0.0127(6) 0.0307(9) 0.0210(7) -0.0028(6) 0.0017(5) 0.0009(6)
N1 0.0144(7) 0.0207(9) 0.0162(7) -0.0051(7) 0.0004(6) 0.0000(6)
C1 0.0157(8) 0.0143(10) 0.0169(9) 0.0009(7) 0.0030(7) 0.0001(7)
C2 0.0125(8) 0.0172(10) 0.0147(9) -0.0002(7) 0.0024(7) 0.0009(7)
C3 0.0088(8) 0.0174(10) 0.0188(9) -0.0004(7) 0.0019(6) 0.0006(7)
C4 0.0152(9) 0.0210(11) 0.0166(9) -0.0009(8) 0.0037(7) 0.0004(7)
C5 0.0175(9) 0.0192(10) 0.0238(10) 0.0049(8) 0.0044(7) -0.0003(8)
C6 0.0193(9) 0.0155(10) 0.0275(11) -0.0011(8) 0.0021(8) -0.0009(8)
C7 0.0222(9) 0.0206(11) 0.0200(9) -0.0029(8) 0.0025(7) 0.0004(8)
C8 0.0163(9) 0.0199(10) 0.0158(9) 0.0018(7) 0.0026(7) -0.0010(7)
C11 0.0151(8) 0.0190(10) 0.0166(8) -0.0051(8) 0.0041(6) -0.0019(7)
C12 0.0197(9) 0.0199(11) 0.0219(10) 0.0021(8) 0.0039(7) 0.0001(8)
C13 0.0187(10) 0.0274(12) 0.0261(10) -0.0013(8) 0.0019(8) 0.0032(8)
C14 0.0157(9) 0.0291(12) 0.0286(10) -0.0080(9) 0.0080(7) -0.0047(8)
C15 0.0263(11) 0.0224(11) 0.0231(10) -0.0018(9) 0.0097(8) -0.0060(8)
C16 0.0229(10) 0.0180(11) 0.0156(9) -0.0011(8) 0.0031(7) -0.0008(8)
C21 0.0164(9) 0.0138(9) 0.0171(8) 0.0023(7) 0.0020(7) 0.0011(7)
C22 0.0185(9) 0.0178(10) 0.0157(9) -0.0012(7) -0.0004(7) 0.0002(7)
C23 0.0205(9) 0.0218(11) 0.0156(9) -0.0008(8) 0.0043(7) 0.0028(8)
C24 0.0134(8) 0.0195(10) 0.0191(9) 0.0034(8) 0.0021(7) 0.0014(7)
C25 0.0156(9) 0.0210(10) 0.0185(9) -0.0018(8) -0.0014(7) 0.0006(7)
C26 0.0170(9) 0.0198(10) 0.0165(9) -0.0018(8) 0.0031(7) 0.0017(7)
C27 0.0138(9) 0.0378(13) 0.0333(11) -0.0086(10) -0.0001(8) 0.0000(9)

loop_
_atom_type_symbol
_atom_type_description
_atom_type_scat_dispersion_real
_atom_type_scat_dispersion_imag
_atom_type_scat_source
C C 0.0181 0.0091 'International Tables Vol C Tables 4.2.6.8 and 6.1.1.4'
H H 0.0000 0.0000 'International Tables Vol C Tables 4.2.6.8 and 6.1.1.4'
N N 0.0311 0.0180 'International Tables Vol C Tables 4.2.6.8 and 6.1.1.4'
O O 0.0492 0.0322 'International Tables Vol C Tables 4.2.6.8 and 6.1.1.4'

loop_
_geom_angle_atom_site_label_1
_geom_angle_atom_site_label_2
_geom_angle_atom_site_label_3
_geom_angle
_geom_angle_site_symmetry_1
_geom_angle_site_symmetry_3
_geom_angle_publ_flag
C1 O2 C11 119.20(14) . . ?
C24 O3 C27 116.79(15) . . ?
C2 N1 H1 119.3 . . ?
C21 N1 H1 119.3 . . ?
C21 N1 C2 121.38(15) . . ?
O1 C1 O2 124.68(17) . . ?
O1 C1 C2 125.71(17) . . ?
O2 C1 C2 109.61(15) . . ?
N1 C2 C1 107.64(15) . . ?
N1 C2 H2 107.6 . . ?
N1 C2 C3 116.47(15) . . ?
C1 C2 H2 107.6 . . ?
C1 C2 C3 109.63(15) . . ?
C3 C2 H2 107.6 . . ?
C4 C3 C2 120.91(17) . . ?
C4 C3 C8 119.49(18) . . ?
C8 C3 C2 119.58(17) . . ?
C3 C4 H4 119.9 . . ?
C3 C4 C5 120.17(18) . . ?
C5 C4 H4 119.9 . . ?
C4 C5 H5 120.0 . . ?
C6 C5 C4 119.96(19) . . ?
C6 C5 H5 120.0 . . ?
C5 C6 H6 120.0 . . ?
C5 C6 C7 120.07(19) . . ?
C7 C6 H6 120.0 . . ?
C6 C7 H7 120.0 . . ?
C8 C7 C6 120.10(19) . . ?
C8 C7 H7 120.0 . . ?
C3 C8 H8 119.9 . . ?
C7 C8 C3 120.21(19) . . ?
C7 C8 H8 119.9 . . ?
C12 C11 O2 121.92(17) . . ?
C12 C11 C16 122.13(17) . . ?
C16 C11 O2 115.77(16) . . ?
C11 C12 H12 120.8 . . ?
C11 C12 C13 118.39(19) . . ?
C13 C12 H12 120.8 . . ?
C12 C13 H13 119.8 . . ?
C14 C13 C12 120.43(19) . . ?
C14 C13 H13 119.8 . . ?
C13 C14 H14 120.0 . . ?
C15 C14 C13 119.99(18) . . ?
C15 C14 H14 120.0 . . ?
C14 C15 H15 120.0 . . ?
C14 C15 C16 119.97(19) . . ?
C16 C15 H15 120.0 . . ?
C11 C16 C15 119.07(18) . . ?
C11 C16 H16 120.5 . . ?
C15 C16 H16 120.5 . . ?
N1 C21 C22 118.93(16) . . ?
C26 C21 N1 122.75(16) . . ?
C26 C21 C22 118.30(16) . . ?
C21 C22 H22 119.6 . . ?
C23 C22 C21 120.84(17) . . ?
C23 C22 H22 119.6 . . ?
C22 C23 H23 119.8 . . ?
C22 C23 C24 120.37(17) . . ?
C24 C23 H23 119.8 . . ?
O3 C24 C23 115.93(17) . . ?
O3 C24 C25 124.49(17) . . ?
C25 C24 C23 119.58(17) . . ?
C24 C25 H25 120.0 . . ?
C24 C25 C26 120.01(18) . . ?
C26 C25 H25 120.0 . . ?
C21 C26 C25 120.90(17) . . ?
C21 C26 H26 119.5 . . ?
C25 C26 H26 119.5 . . ?
O3 C27 H27A 109.5 . . ?
O3 C27 H27B 109.5 . . ?
O3 C27 H27C 109.5 . . ?
H27A C27 H27B 109.5 . . ?
H27A C27 H27C 109.5 . . ?
H27B C27 H27C 109.5 . . ?

loop_
_geom_bond_atom_site_label_1
_geom_bond_atom_site_label_2
_geom_bond_distance
_geom_bond_site_symmetry_2
_geom_bond_publ_flag
O1 C1 1.193(2) . ?
O2 C1 1.353(2) . ?
O2 C11 1.413(2) . ?
O3 C24 1.378(2) . ?
O3 C27 1.422(2) . ?
N1 H1 0.8600 . ?
N1 C2 1.434(2) . ?
N1 C21 1.395(2) . ?
C1 C2 1.525(2) . ?
C2 H2 0.9800 . ?
C2 C3 1.533(3) . ?
C3 C4 1.391(3) . ?
C3 C8 1.395(3) . ?
C4 H4 0.9300 . ?
C4 C5 1.394(3) . ?
C5 H5 0.9300 . ?
C5 C6 1.386(3) . ?
C6 H6 0.9300 . ?
C6 C7 1.389(3) . ?
C7 H7 0.9300 . ?
C7 C8 1.387(3) . ?
C8 H8 0.9300 . ?
C11 C12 1.378(3) . ?
C11 C16 1.378(3) . ?
C12 H12 0.9300 . ?
C12 C13 1.392(3) . ?
C13 H13 0.9300 . ?
C13 C14 1.388(3) . ?
C14 H14 0.9300 . ?
C14 C15 1.387(3) . ?
C15 H15 0.9300 . ?
C15 C16 1.388(3) . ?
C16 H16 0.9300 . ?
C21 C22 1.409(3) . ?
C21 C26 1.390(3) . ?
C22 H22 0.9300 . ?
C22 C23 1.378(3) . ?
C23 H23 0.9300 . ?
C23 C24 1.396(3) . ?
C24 C25 1.385(3) . ?
C25 H25 0.9300 . ?
C25 C26 1.400(3) . ?
C26 H26 0.9300 . ?
C27 H27A 0.9600 . ?
C27 H27B 0.9600 . ?
C27 H27C 0.9600 . ?

loop_
_geom_torsion_atom_site_label_1
_geom_torsion_atom_site_label_2
_geom_torsion_atom_site_label_3
_geom_torsion_atom_site_label_4
_geom_torsion
_geom_torsion_site_symmetry_1
_geom_torsion_site_symmetry_2
_geom_torsion_site_symmetry_3
_geom_torsion_site_symmetry_4
_geom_torsion_publ_flag
O1 C1 C2 N1 -19.7(3) . . . . ?
O1 C1 C2 C3 107.9(2) . . . . ?
O2 C1 C2 N1 160.11(15) . . . . ?
O2 C1 C2 C3 -72.31(19) . . . . ?
O2 C11 C12 C13 -175.07(18) . . . . ?
O2 C11 C16 C15 174.94(17) . . . . ?
O3 C24 C25 C26 -179.66(19) . . . . ?
N1 C2 C3 C4 22.4(2) . . . . ?
N1 C2 C3 C8 -155.78(16) . . . . ?
N1 C21 C22 C23 -178.84(18) . . . . ?
N1 C21 C26 C25 178.66(19) . . . . ?
C1 O2 C11 C12 -57.3(2) . . . . ?
C1 O2 C11 C16 127.40(18) . . . . ?
C1 C2 C3 C4 -100.03(19) . . . . ?
C1 C2 C3 C8 81.7(2) . . . . ?
C2 N1 C21 C22 -179.56(17) . . . . ?
C2 N1 C21 C26 2.4(3) . . . . ?
C2 C3 C4 C5 -177.94(17) . . . . ?
C2 C3 C8 C7 178.44(18) . . . . ?
C3 C4 C5 C6 -0.4(3) . . . . ?
C4 C3 C8 C7 0.2(3) . . . . ?
C4 C5 C6 C7 -0.1(3) . . . . ?
C5 C6 C7 C8 0.5(3) . . . . ?
C6 C7 C8 C3 -0.6(3) . . . . ?
C8 C3 C4 C5 0.3(3) . . . . ?
C11 O2 C1 O1 -3.1(3) . . . . ?
C11 O2 C1 C2 177.15(16) . . . . ?
C11 C12 C13 C14 0.5(3) . . . . ?
C12 C11 C16 C15 -0.3(3) . . . . ?
C12 C13 C14 C15 -0.4(3) . . . . ?
C13 C14 C15 C16 0.0(3) . . . . ?
C14 C15 C16 C11 0.4(3) . . . . ?
C16 C11 C12 C13 -0.1(3) . . . . ?
C21 N1 C2 C1 -170.69(17) . . . . ?
C21 N1 C2 C3 65.8(2) . . . . ?
C21 C22 C23 C24 0.1(3) . . . . ?
C22 C21 C26 C25 0.6(3) . . . . ?
C22 C23 C24 O3 179.64(18) . . . . ?
C22 C23 C24 C25 0.6(3) . . . . ?
C23 C24 C25 C26 -0.7(3) . . . . ?
C24 C25 C26 C21 0.1(3) . . . . ?
C26 C21 C22 C23 -0.7(3) . . . . ?
C27 O3 C24 C23 177.84(19) . . . . ?
C27 O3 C24 C25 -3.1(3) . . . . ?
